data_1571254
loop_
_publ_author_name
'Kopp, Richard O.'
'Kleynemeyer, Sabrina L.'
'Groth, Lucie J.'
'Ernst, Moritz J.'
'Rupf, Susanne M.'
'Weber, Manuela'
'Kershaw Cook, Laurence J.'
'Coles, Nathan T.'
'Neale, Samuel E.'
'M&#xfc;ller, Christian'

_publ_section_title
;
 Highly selective, reversible water activation by P,N-cooperativity in
 pyridyl-functionalized phosphinines.
;
_journal_issue 15
_journal_name_full 'Chemical science'
_journal_page_first 5496
_journal_page_last 5506
_journal_paper_doi 10.1039/d3sc05930h
_journal_volume 15
_journal_year 2024
_chemical_formula_moiety 'C58 H50 Cu4 I4 N8 P2, [C H2 Cl2]'
_chemical_formula_sum 'C59 H52 Cl2 Cu4 I4 N8 P2'
_chemical_formula_weight 1767.68
_space_group_crystal_system monoclinic
_space_group_IT_number 14
_space_group_name_Hall '-P 2yn'
_space_group_name_H-M_alt 'P 1 21/n 1'
_atom_sites_solution_hydrogens geom
_atom_sites_solution_primary dual
_audit_creation_date 2023-10-17
_audit_creation_method
;
Olex2 1.5
(compiled 2023.08.24 svn.re1ec1418 for OlexSys, GUI svn.r6817)
;
_audit_update_record
;
2023-11-01 deposited with the CCDC.	2024-03-08 downloaded from the CCDC.
;
_cell_angle_alpha 90
_cell_angle_beta 99.8850(10)
_cell_angle_gamma 90
_cell_formula_units_Z 4
_cell_length_a 19.1051(8)
_cell_length_b 17.5837(7)
_cell_length_c 19.9459(7)
_cell_measurement_reflns_used 9299
_cell_measurement_temperature 105
_cell_measurement_theta_max 27.46
_cell_measurement_theta_min 2.56
_cell_volume 6601.1(4)
_computing_molecular_graphics 'Olex2 1.5 (Dolomanov et al., 2009)'
_computing_publication_material 'Olex2 1.5 (Dolomanov et al., 2009)'
_computing_structure_refinement 'SHELXL 2018/3 (Sheldrick, 2015)'
_computing_structure_solution 'SHELXT 2018/2 (Sheldrick, 2018)'
_diffrn_ambient_temperature 105
_diffrn_measured_fraction_theta_full 0.999
_diffrn_measured_fraction_theta_max 0.999
_diffrn_measurement_device_type 'Bruker APEX-II CCD'
_diffrn_measurement_method '\f and \w scans'
_diffrn_radiation_type MoK\a
_diffrn_radiation_wavelength 0.71073
_diffrn_reflns_av_R_equivalents 0.0515
_diffrn_reflns_av_unetI/netI 0.0233
_diffrn_reflns_Laue_measured_fraction_full 0.999
_diffrn_reflns_Laue_measured_fraction_max 0.999
_diffrn_reflns_limit_h_max 24
_diffrn_reflns_limit_h_min -24
_diffrn_reflns_limit_k_max 22
_diffrn_reflns_limit_k_min -22
_diffrn_reflns_limit_l_max 25
_diffrn_reflns_limit_l_min -25
_diffrn_reflns_number 169316
_diffrn_reflns_point_group_measured_fraction_full 0.999
_diffrn_reflns_point_group_measured_fraction_max 0.999
_diffrn_reflns_theta_full 25.242
_diffrn_reflns_theta_max 27.499
_diffrn_reflns_theta_min 1.993
_diffrn_standards_number 0
_exptl_absorpt_coefficient_mu 3.314
_exptl_absorpt_correction_T_max 0.7456
_exptl_absorpt_correction_T_min 0.6244
_exptl_absorpt_correction_type multi-scan
_exptl_absorpt_process_details
;
SADABS-2016/2 (Bruker,2016/2) was used for absorption correction.
wR2(int) was 0.0821 before and 0.0618 after correction.
The Ratio of minimum to maximum transmission is 0.8374.
The \l/2 correction factor is Not present.
;
_exptl_crystal_colour red
_exptl_crystal_colour_primary red
_exptl_crystal_density_diffrn 1.779
_exptl_crystal_description block
_exptl_crystal_F_000 3416
_exptl_crystal_size_max 0.299
_exptl_crystal_size_mid 0.137
_exptl_crystal_size_min 0.12
_refine_diff_density_max 1.317
_refine_diff_density_min -1.108
_refine_diff_density_rms 0.157
_refine_ls_extinction_coef 0.00029(2)
_refine_ls_extinction_expression Fc^*^=kFc[1+0.001xFc^2^\l^3^/sin(2\q)]^-1/4^
_refine_ls_extinction_method 'SHELXL-2018/3 (Sheldrick 2018)'
_refine_ls_goodness_of_fit_ref 1.148
_refine_ls_hydrogen_treatment constr
_refine_ls_matrix_type full
_refine_ls_number_parameters 694
_refine_ls_number_reflns 15131
_refine_ls_number_restraints 12
_refine_ls_restrained_S_all 1.149
_refine_ls_R_factor_all 0.0604
_refine_ls_R_factor_gt 0.0391
_refine_ls_shift/su_max 0.001
_refine_ls_shift/su_mean 0.000
_refine_ls_structure_factor_coef Fsqd
_refine_ls_weighting_details 'w=1/[\s^2^(Fo^2^)+(0.0152P)^2^+50.1851P] where P=(Fo^2^+2Fc^2^)/3'
_refine_ls_weighting_scheme calc
_refine_ls_wR_factor_gt 0.0762
_refine_ls_wR_factor_ref 0.0940
_reflns_Friedel_coverage 0.000
_reflns_number_gt 12040
_reflns_number_total 15131
_reflns_threshold_expression 'I > 2\s(I)'
_cod_data_source_file d3sc05930h2.cif
_cod_data_source_block rok173_mje_mp
_cod_depositor_comments 'Adding full bibliography for 1571249--1571254.cif.'
_cod_database_code 1571254
_shelx_shelxl_version_number 2018/3
_shelx_space_group_comment
;
The symmetry employed for this shelxl refinement is uniquely defined
by the following loop, which should always be used as a source of
symmetry information in preference to the above space-group names.
They are only intended as comments.
;
_shelx_estimated_absorpt_t_max 0.692
_shelx_estimated_absorpt_t_min 0.437
_olex2_refinement_description
;
1. Fixed Uiso
 At 1.2 times of:
  All C(H) groups
 At 1.5 times of:
  All C(H,H,H) groups
2. Uiso/Uaniso restraints and constraints
Uanis(C45) \\sim Ueq, Uanis(C47) \\sim Ueq: with sigma of 0.001 and sigma for
terminal atoms of 0.002
3.a Aromatic/amide H refined with riding coordinates:
 C7(H7), C8(H8), C58(H58), C25(H25), C33(H33), C10(H10), C22(H22), C20(H20),
 C3(H3), C19(H19), C13(H13), C49(H49), C28(H28), C55(H55), C52(H52), C46(H46),
 C40(H40), C56(H56), C14(H14), C37(H37), C50(H50), C16(H16), C26(H26), C43(H43),
  C44(H44), C38(H38)
3.b Idealised Me refined as rotating group:
 C29(H29A,H29B,H29C), C23(H23A,H23B,H23C), C59(H59A,H59B,H59C), C11(H11A,H11B,
 H11C), C17(H17A,H17B,H17C), C47(H47A,H47B,H47C), C53(H53A,H53B,H53C), C41(H41A,
 H41B,H41C)
;
_smtbx_masks_special_details
;
A solvent mask was calculated and 180 electrons were 
found in a volume of 1158\%A^3^ in 3 voids per unit cell. 
This is consistent with the presence of 
[+ solvents] per Asymmetric Unit 
which account for 168 electrons 
per unit cell.
;
_smtbx_masks_void_probe_radius 1.2
_smtbx_masks_void_truncation_radius 1.2
_olex2_submission_special_instructions 'No special instructions were received'

loop_
_space_group_symop_operation_xyz
'x, y, z'
'-x+1/2, y+1/2, -z+1/2'
'-x, -y, -z'
'x-1/2, -y-1/2, z-1/2'

loop_
_atom_site_label
_atom_site_type_symbol
_atom_site_fract_x
_atom_site_fract_y
_atom_site_fract_z
_atom_site_U_iso_or_equiv
_atom_site_adp_type
_atom_site_occupancy
_atom_site_site_symmetry_order
_atom_site_calc_flag
_atom_site_refinement_flags_posn
_atom_site_refinement_flags_adp
_atom_site_refinement_flags_occupancy
_atom_site_disorder_assembly
_atom_site_disorder_group
I3 I 0.51282(2) 0.59136(2) 0.17919(2) 0.02306(8) Uani 1 1 d . . . . .
I2 I 0.28168(2) 0.08292(2) 0.13806(2) 0.02533(8) Uani 1 1 d . . . . .
I4 I 0.65308(2) 0.44521(2) 0.09996(2) 0.02567(8) Uani 1 1 d . . . . .
I1 I 0.47263(2) -0.05674(2) 0.22254(2) 0.03100(9) Uani 1 1 d . . . . .
Cu4 Cu 0.59909(3) 0.33797(3) 0.16744(3) 0.01698(12) Uani 1 1 d . . . . .
Cu2 Cu 0.36362(3) 0.19413(3) 0.19593(3) 0.01666(12) Uani 1 1 d . . . . .
Cu3 Cu 0.59062(3) 0.47675(3) 0.20414(3) 0.01825(12) Uani 1 1 d . . . . .
Cu1 Cu 0.39408(3) 0.05572(3) 0.23191(3) 0.02033(12) Uani 1 1 d . . . . .
P1 P 0.52747(6) 0.37604(6) 0.23853(6) 0.0154(2) Uani 1 1 d . . . . .
P2 P 0.47127(6) 0.15854(7) 0.24510(6) 0.0164(2) Uani 1 1 d . . . . .
N4 N 0.3697(2) 0.2832(2) 0.13310(19) 0.0168(7) Uani 1 1 d . . . . .
N8 N 0.5508(2) 0.2509(2) 0.11020(19) 0.0183(8) Uani 1 1 d . . . . .
N3 N 0.3078(2) 0.2514(2) 0.26067(19) 0.0181(8) Uani 1 1 d . . . . .
N1 N 0.6579(2) 0.4511(2) 0.29584(19) 0.0180(8) Uani 1 1 d . . . . .
N7 N 0.6889(2) 0.2756(2) 0.2077(2) 0.0209(8) Uani 1 1 d . . . . .
N5 N 0.3812(2) 0.0894(2) 0.32978(19) 0.0196(8) Uani 1 1 d . . . . .
N6 N 0.6266(2) 0.2091(2) 0.4741(2) 0.0219(8) Uani 1 1 d . . . . .
N2 N 0.5104(2) 0.3414(2) 0.4904(2) 0.0233(8) Uani 1 1 d . . . . .
C24 C 0.4017(2) 0.3480(2) 0.1574(2) 0.0165(9) Uani 1 1 d . . . . .
C54 C 0.5388(2) 0.1849(3) 0.1403(2) 0.0165(9) Uani 1 1 d . . . . .
C4 C 0.4055(2) 0.3422(2) 0.2876(2) 0.0168(9) Uani 1 1 d . . . . .
C35 C 0.5490(2) 0.1803(3) 0.2158(2) 0.0173(9) Uani 1 1 d . . . . .
C5 C 0.4381(2) 0.3530(2) 0.2300(2) 0.0156(8) Uani 1 1 d . . . . .
C6 C 0.6350(2) 0.4039(2) 0.3413(2) 0.0162(8) Uani 1 1 d . . . . .
C7 C 0.6819(2) 0.3728(3) 0.3954(2) 0.0192(9) Uani 1 1 d . . . . .
H7 H 0.665632 0.337391 0.425313 0.023 Uiso 1 1 calc R U . . .
C2 C 0.5137(2) 0.3743(2) 0.3738(2) 0.0161(8) Uani 1 1 d . . . . .
C8 C 0.7529(3) 0.3942(3) 0.4052(3) 0.0237(10) Uani 1 1 d . . . . .
H8 H 0.785201 0.374496 0.442686 0.028 Uiso 1 1 calc R U . . .
C9 C 0.7769(3) 0.4445(3) 0.3602(3) 0.0237(10) Uani 1 1 d . . . . .
C1 C 0.5582(2) 0.3840(2) 0.3260(2) 0.0158(8) Uani 1 1 d . . . . .
C48 C 0.6825(2) 0.2095(3) 0.2398(2) 0.0187(9) Uani 1 1 d . . . . .
C31 C 0.4929(2) 0.1532(3) 0.3334(2) 0.0181(9) Uani 1 1 d . . . . .
C58 C 0.5328(3) 0.2568(3) 0.0422(2) 0.0212(9) Uani 1 1 d . . . . .
H58 H 0.541252 0.303993 0.021754 0.025 Uiso 1 1 calc R U . . .
C25 C 0.4068(3) 0.4097(3) 0.1141(2) 0.0220(10) Uani 1 1 d . . . . .
H25 H 0.429422 0.455354 0.131712 0.026 Uiso 1 1 calc R U . . .
C34 C 0.6130(2) 0.1915(3) 0.2611(2) 0.0194(9) Uani 1 1 d . . . . .
C33 C 0.6173(2) 0.1835(3) 0.3321(2) 0.0192(9) Uani 1 1 d . . . . .
H33 H 0.662715 0.191890 0.358980 0.023 Uiso 1 1 calc R U . . .
C10 C 0.7269(3) 0.4696(3) 0.3057(2) 0.0228(10) Uani 1 1 d . . . . .
H10 H 0.742775 0.501950 0.273195 0.027 Uiso 1 1 calc R U . . .
C22 C 0.2432(3) 0.2275(3) 0.2708(3) 0.0228(10) Uani 1 1 d . . . . .
H22 H 0.227622 0.178743 0.253862 0.027 Uiso 1 1 calc R U . . .
C18 C 0.3298(2) 0.3204(3) 0.2855(2) 0.0171(9) Uani 1 1 d . . . . .
C20 C 0.2198(3) 0.3414(3) 0.3260(2) 0.0250(10) Uani 1 1 d . . . . .
H20 H 0.189514 0.373127 0.346836 0.030 Uiso 1 1 calc R U . . .
C12 C 0.5360(2) 0.3900(3) 0.4482(2) 0.0179(9) Uani 1 1 d . . . . .
C42 C 0.5850(3) 0.1540(3) 0.4422(2) 0.0206(9) Uani 1 1 d . . . . .
C32 C 0.5627(3) 0.1647(2) 0.3673(2) 0.0186(9) Uani 1 1 d . . . . .
C21 C 0.1981(3) 0.2691(3) 0.3041(3) 0.0261(10) Uani 1 1 d . . . . .
C3 C 0.4427(2) 0.3530(3) 0.3539(2) 0.0167(9) Uani 1 1 d . . . . .
H3 H 0.416461 0.344842 0.389634 0.020 Uiso 1 1 calc R U . . .
C19 C 0.2860(3) 0.3671(3) 0.3171(2) 0.0230(10) Uani 1 1 d . . . . .
H19 H 0.301653 0.416343 0.332480 0.028 Uiso 1 1 calc R U . . .
C13 C 0.5758(2) 0.4532(3) 0.4720(2) 0.0201(9) Uani 1 1 d . . . . .
H13 H 0.592839 0.486696 0.440993 0.024 Uiso 1 1 calc R U . . .
C36 C 0.4305(3) 0.1369(3) 0.3660(2) 0.0220(10) Uani 1 1 d . . . . .
C49 C 0.7396(3) 0.1608(3) 0.2592(3) 0.0243(10) Uani 1 1 d . . . . .
H49 H 0.733845 0.114659 0.282420 0.029 Uiso 1 1 calc R U . . .
C28 C 0.3419(3) 0.2789(3) 0.0663(2) 0.0212(9) Uani 1 1 d . . . . .
H28 H 0.318420 0.233246 0.049921 0.025 Uiso 1 1 calc R U . . .
C55 C 0.5097(3) 0.1223(3) 0.1013(2) 0.0210(9) Uani 1 1 d . . . . .
H55 H 0.502276 0.075419 0.122679 0.025 Uiso 1 1 calc R U . . .
C52 C 0.7538(3) 0.2939(3) 0.1947(3) 0.0286(11) Uani 1 1 d . . . . .
H52 H 0.758898 0.341174 0.173016 0.034 Uiso 1 1 calc R U . . .
C46 C 0.6504(3) 0.1995(3) 0.5400(2) 0.0246(10) Uani 1 1 d . . . . .
H46 H 0.679067 0.238785 0.563109 0.030 Uiso 1 1 calc R U . . .
C57 C 0.5027(3) 0.1986(3) -0.0001(2) 0.0241(10) Uani 1 1 d . . . . .
C40 C 0.3205(3) 0.0757(3) 0.3539(3) 0.0280(11) Uani 1 1 d . . . . .
H40 H 0.286429 0.042640 0.328682 0.034 Uiso 1 1 calc R U . . .
C56 C 0.4920(3) 0.1298(3) 0.0310(2) 0.0234(10) Uani 1 1 d . . . . .
H56 H 0.472513 0.087732 0.004137 0.028 Uiso 1 1 calc R U . . .
C14 C 0.5907(3) 0.4671(3) 0.5412(2) 0.0233(10) Uani 1 1 d . . . . .
H14 H 0.617942 0.510362 0.558016 0.028 Uiso 1 1 calc R U . . .
C27 C 0.3456(3) 0.3370(3) 0.0202(2) 0.0230(10) Uani 1 1 d . . . . .
C29 C 0.3143(3) 0.3288(3) -0.0542(3) 0.0323(12) Uani 1 1 d . . . . .
H29A H 0.295006 0.277394 -0.062705 0.049 Uiso 1 1 calc R U . . .
H29B H 0.351407 0.337487 -0.081686 0.049 Uiso 1 1 calc R U . . .
H29C H 0.276196 0.366148 -0.066446 0.049 Uiso 1 1 calc R U . . .
C37 C 0.4181(3) 0.1717(3) 0.4257(2) 0.0251(10) Uani 1 1 d . . . . .
H37 H 0.452074 0.205625 0.449926 0.030 Uiso 1 1 calc R U . . .
C50 C 0.8055(3) 0.1810(3) 0.2439(3) 0.0334(13) Uani 1 1 d . . . . .
H50 H 0.845042 0.148153 0.256485 0.040 Uiso 1 1 calc R U . . .
C16 C 0.5260(3) 0.3555(3) 0.5572(2) 0.0257(10) Uani 1 1 d . . . . .
H16 H 0.508906 0.320808 0.587037 0.031 Uiso 1 1 calc R U . . .
C26 C 0.3788(3) 0.4038(3) 0.0456(3) 0.0274(11) Uani 1 1 d . . . . .
H26 H 0.382368 0.445376 0.015920 0.033 Uiso 1 1 calc R U . . .
C15 C 0.5657(3) 0.4175(3) 0.5862(2) 0.0242(10) Uani 1 1 d . . . . .
C43 C 0.5677(3) 0.0890(3) 0.4748(3) 0.0312(12) Uani 1 1 d . . . . .
H43 H 0.538078 0.051017 0.450775 0.037 Uiso 1 1 calc R U . . .
C23 C 0.1277(3) 0.2368(3) 0.3142(3) 0.0374(14) Uani 1 1 d . . . . .
H23A H 0.089122 0.267263 0.288559 0.056 Uiso 1 1 calc R U . . .
H23B H 0.124381 0.238067 0.362679 0.056 Uiso 1 1 calc R U . . .
H23C H 0.123633 0.184189 0.297895 0.056 Uiso 1 1 calc R U . . .
C59 C 0.4817(3) 0.2103(3) -0.0754(3) 0.0336(12) Uani 1 1 d . . . . .
H59A H 0.494107 0.262061 -0.087236 0.050 Uiso 1 1 calc R U . . .
H59B H 0.430319 0.202775 -0.088623 0.050 Uiso 1 1 calc R U . . .
H59C H 0.506878 0.173595 -0.099626 0.050 Uiso 1 1 calc R U . . .
C44 C 0.5948(3) 0.0804(3) 0.5438(3) 0.0369(14) Uani 1 1 d . . . . .
H44 H 0.584280 0.035938 0.567197 0.044 Uiso 1 1 calc R U . . .
C39 C 0.3052(3) 0.1070(3) 0.4132(3) 0.0348(13) Uani 1 1 d . . . . .
C51 C 0.8138(3) 0.2482(3) 0.2108(3) 0.0371(14) Uani 1 1 d . . . . .
C11 C 0.8530(3) 0.4709(4) 0.3687(3) 0.0393(14) Uani 1 1 d . . . . .
H11A H 0.868229 0.489476 0.415279 0.059 Uiso 1 1 calc R U . . .
H11B H 0.856892 0.512038 0.336425 0.059 Uiso 1 1 calc R U . . .
H11C H 0.883373 0.428363 0.360057 0.059 Uiso 1 1 calc R U . . .
C45 C 0.6368(3) 0.1363(3) 0.5780(3) 0.0345(12) Uani 1 1 d . U . . .
C38 C 0.3551(3) 0.1560(3) 0.4492(3) 0.0347(13) Uani 1 1 d . . . . .
H38 H 0.346170 0.178967 0.489978 0.042 Uiso 1 1 calc R U . . .
C17 C 0.5788(3) 0.4302(4) 0.6616(2) 0.0347(13) Uani 1 1 d . . . . .
H17A H 0.630111 0.432836 0.678268 0.052 Uiso 1 1 calc R U . . .
H17B H 0.558421 0.388115 0.683999 0.052 Uiso 1 1 calc R U . . .
H17C H 0.556596 0.478109 0.671856 0.052 Uiso 1 1 calc R U . . .
C47 C 0.6683(4) 0.1309(4) 0.6523(4) 0.0540(17) Uani 1 1 d . U . . .
H47A H 0.714907 0.106298 0.657420 0.081 Uiso 1 1 calc R U . . .
H47B H 0.636822 0.100875 0.675972 0.081 Uiso 1 1 calc R U . . .
H47C H 0.673656 0.182109 0.671984 0.081 Uiso 1 1 calc R U . . .
C53 C 0.8836(3) 0.2724(4) 0.1931(5) 0.058(2) Uani 1 1 d . . . . .
H53A H 0.898066 0.236144 0.160806 0.088 Uiso 1 1 calc R U . . .
H53B H 0.919563 0.273758 0.234529 0.088 Uiso 1 1 calc R U . . .
H53C H 0.878687 0.323131 0.172534 0.088 Uiso 1 1 calc R U . . .
C41 C 0.2366(4) 0.0872(5) 0.4372(4) 0.056(2) Uani 1 1 d . . . . .
H41A H 0.203728 0.063776 0.399746 0.084 Uiso 1 1 calc R U . . .
H41B H 0.215231 0.133498 0.452052 0.084 Uiso 1 1 calc R U . . .
H41C H 0.246399 0.051352 0.475291 0.084 Uiso 1 1 calc R U . . .

loop_
_atom_site_aniso_label
_atom_site_aniso_U_11
_atom_site_aniso_U_22
_atom_site_aniso_U_33
_atom_site_aniso_U_23
_atom_site_aniso_U_13
_atom_site_aniso_U_12
I3 0.02055(15) 0.01655(14) 0.03139(17) 0.00097(12) 0.00254(12) 0.00170(11)
I2 0.02142(16) 0.02136(16) 0.03056(17) -0.00046(12) -0.00303(12) -0.00505(12)
I4 0.03160(18) 0.02365(16) 0.02513(16) 0.00713(12) 0.01443(13) 0.00287(13)
I1 0.03003(18) 0.01920(16) 0.0458(2) 0.00289(14) 0.01230(15) 0.00454(13)
Cu4 0.0173(3) 0.0164(3) 0.0178(3) 0.0008(2) 0.0047(2) 0.0002(2)
Cu2 0.0151(3) 0.0156(3) 0.0190(3) 0.0012(2) 0.0021(2) -0.0006(2)
Cu3 0.0184(3) 0.0158(3) 0.0206(3) 0.0033(2) 0.0036(2) 0.0001(2)
Cu1 0.0197(3) 0.0173(3) 0.0241(3) 0.0004(2) 0.0039(2) -0.0014(2)
P1 0.0142(5) 0.0162(5) 0.0159(5) 0.0004(4) 0.0026(4) -0.0010(4)
P2 0.0139(5) 0.0174(5) 0.0175(5) 0.0008(4) 0.0017(4) -0.0004(4)
N4 0.0152(18) 0.0156(18) 0.0184(18) 0.0006(14) -0.0002(14) -0.0037(14)
N8 0.0183(19) 0.0174(18) 0.0208(19) 0.0020(15) 0.0076(15) 0.0016(15)
N3 0.0174(19) 0.0156(18) 0.0215(19) 0.0010(15) 0.0042(15) 0.0002(15)
N1 0.0156(18) 0.0192(19) 0.0189(18) 0.0018(15) 0.0022(15) -0.0013(15)
N7 0.0170(19) 0.0152(18) 0.030(2) 0.0013(16) 0.0034(16) -0.0004(15)
N5 0.0192(19) 0.0213(19) 0.0185(18) 0.0042(15) 0.0039(15) -0.0015(16)
N6 0.024(2) 0.0182(19) 0.022(2) 0.0019(15) 0.0000(16) -0.0053(16)
N2 0.023(2) 0.026(2) 0.021(2) 0.0015(16) 0.0046(16) -0.0009(17)
C24 0.018(2) 0.015(2) 0.016(2) -0.0027(16) 0.0020(17) 0.0035(17)
C54 0.014(2) 0.019(2) 0.017(2) 0.0028(17) 0.0050(16) 0.0009(17)
C4 0.014(2) 0.0109(19) 0.024(2) -0.0016(16) 0.0008(17) 0.0001(16)
C35 0.019(2) 0.016(2) 0.018(2) -0.0009(16) 0.0065(17) 0.0045(17)
C5 0.017(2) 0.014(2) 0.016(2) 0.0011(16) 0.0016(16) 0.0005(16)
C6 0.014(2) 0.014(2) 0.020(2) -0.0037(16) 0.0004(16) 0.0008(16)
C7 0.020(2) 0.019(2) 0.021(2) 0.0004(17) 0.0102(18) 0.0002(18)
C2 0.012(2) 0.017(2) 0.019(2) -0.0003(17) 0.0010(16) 0.0008(16)
C8 0.017(2) 0.027(2) 0.026(2) 0.001(2) -0.0020(18) 0.0019(19)
C9 0.017(2) 0.025(2) 0.029(3) 0.003(2) 0.0028(19) 0.0007(19)
C1 0.015(2) 0.014(2) 0.019(2) 0.0022(16) 0.0041(16) 0.0003(16)
C48 0.016(2) 0.020(2) 0.020(2) -0.0036(17) 0.0037(17) 0.0000(17)
C31 0.018(2) 0.017(2) 0.019(2) 0.0036(17) 0.0016(17) 0.0003(17)
C58 0.028(3) 0.020(2) 0.017(2) 0.0026(17) 0.0067(18) -0.0021(19)
C25 0.020(2) 0.019(2) 0.024(2) 0.0031(18) -0.0045(18) -0.0030(18)
C34 0.019(2) 0.015(2) 0.023(2) 0.0001(17) 0.0012(18) 0.0023(17)
C33 0.018(2) 0.019(2) 0.019(2) 0.0029(17) -0.0012(17) 0.0002(17)
C10 0.018(2) 0.024(2) 0.026(2) 0.0045(19) 0.0003(18) -0.0010(19)
C22 0.019(2) 0.018(2) 0.032(3) 0.0012(19) 0.0058(19) -0.0030(18)
C18 0.014(2) 0.022(2) 0.015(2) -0.0004(17) 0.0028(16) -0.0015(17)
C20 0.020(2) 0.033(3) 0.022(2) -0.006(2) 0.0038(19) -0.002(2)
C12 0.014(2) 0.020(2) 0.020(2) 0.0000(17) 0.0044(17) 0.0005(17)
C42 0.024(2) 0.020(2) 0.017(2) 0.0046(17) -0.0004(18) 0.0018(18)
C32 0.023(2) 0.013(2) 0.018(2) 0.0033(17) 0.0008(18) 0.0034(17)
C21 0.016(2) 0.031(3) 0.032(3) 0.001(2) 0.008(2) -0.003(2)
C3 0.014(2) 0.019(2) 0.018(2) 0.0018(17) 0.0050(16) -0.0017(17)
C19 0.020(2) 0.027(3) 0.022(2) -0.0054(19) 0.0020(18) 0.0003(19)
C13 0.016(2) 0.025(2) 0.020(2) -0.0014(18) 0.0035(17) 0.0008(18)
C36 0.028(3) 0.021(2) 0.018(2) 0.0058(18) 0.0050(19) 0.0022(19)
C49 0.017(2) 0.019(2) 0.036(3) 0.004(2) 0.002(2) 0.0021(18)
C28 0.021(2) 0.022(2) 0.019(2) -0.0002(18) -0.0016(18) 0.0010(18)
C55 0.024(2) 0.019(2) 0.020(2) -0.0023(18) 0.0034(18) 0.0010(19)
C52 0.018(2) 0.026(3) 0.043(3) 0.009(2) 0.008(2) -0.003(2)
C46 0.026(3) 0.027(3) 0.019(2) -0.0018(19) 0.0005(19) -0.003(2)
C57 0.028(3) 0.027(2) 0.017(2) -0.0041(19) 0.0028(18) 0.000(2)
C40 0.025(3) 0.034(3) 0.026(2) 0.008(2) 0.006(2) -0.007(2)
C56 0.026(3) 0.023(2) 0.021(2) -0.0057(19) 0.0029(19) -0.002(2)
C14 0.019(2) 0.028(3) 0.022(2) -0.0065(19) 0.0002(18) 0.0010(19)
C27 0.024(2) 0.026(2) 0.016(2) 0.0000(18) -0.0046(18) -0.004(2)
C29 0.041(3) 0.032(3) 0.020(2) 0.003(2) -0.006(2) -0.007(2)
C37 0.026(3) 0.031(3) 0.020(2) 0.002(2) 0.0071(19) -0.001(2)
C50 0.015(2) 0.031(3) 0.054(4) 0.012(3) 0.003(2) 0.006(2)
C16 0.028(3) 0.031(3) 0.019(2) 0.003(2) 0.0065(19) 0.002(2)
C26 0.037(3) 0.020(2) 0.023(2) 0.0101(19) -0.001(2) -0.003(2)
C15 0.021(2) 0.032(3) 0.019(2) -0.0002(19) 0.0030(18) 0.006(2)
C43 0.032(3) 0.029(3) 0.029(3) 0.004(2) -0.008(2) -0.009(2)
C23 0.025(3) 0.034(3) 0.058(4) -0.007(3) 0.020(3) -0.009(2)
C59 0.051(4) 0.030(3) 0.018(2) 0.000(2) 0.003(2) -0.004(3)
C44 0.043(3) 0.037(3) 0.027(3) 0.013(2) -0.006(2) -0.014(3)
C39 0.035(3) 0.040(3) 0.034(3) 0.005(2) 0.018(2) -0.003(2)
C51 0.012(2) 0.035(3) 0.063(4) 0.009(3) 0.005(2) 0.001(2)
C11 0.015(3) 0.052(4) 0.048(3) 0.015(3) -0.002(2) -0.006(2)
C45 0.0354(15) 0.0345(15) 0.0333(15) 0.0011(9) 0.0047(9) -0.0022(9)
C38 0.039(3) 0.043(3) 0.024(3) 0.001(2) 0.010(2) -0.003(3)
C17 0.039(3) 0.050(4) 0.016(2) -0.003(2) 0.005(2) 0.002(3)
C47 0.058(2) 0.055(2) 0.047(2) 0.0054(17) 0.0035(17) -0.0074(18)
C53 0.022(3) 0.051(4) 0.106(6) 0.025(4) 0.020(4) 0.004(3)
C41 0.046(4) 0.085(6) 0.044(4) -0.002(4) 0.030(3) -0.019(4)

loop_
_atom_type_symbol
_atom_type_description
_atom_type_scat_dispersion_real
_atom_type_scat_dispersion_imag
_atom_type_scat_source
C C 0.0033 0.0016 'International Tables Vol C Tables 4.2.6.8 and 6.1.1.4'
H H 0.0000 0.0000 'International Tables Vol C Tables 4.2.6.8 and 6.1.1.4'
Cl Cl 0.1484 0.1585 'International Tables Vol C Tables 4.2.6.8 and 6.1.1.4'
Cu Cu 0.3201 1.2651 'International Tables Vol C Tables 4.2.6.8 and 6.1.1.4'
I I -0.4742 1.8119 'International Tables Vol C Tables 4.2.6.8 and 6.1.1.4'
N N 0.0061 0.0033 'International Tables Vol C Tables 4.2.6.8 and 6.1.1.4'
P P 0.1023 0.0942 'International Tables Vol C Tables 4.2.6.8 and 6.1.1.4'

loop_
_exptl_crystal_face_index_h
_exptl_crystal_face_index_k
_exptl_crystal_face_index_l
_exptl_crystal_face_perp_dist
-3.00 -3.00 2.00 0.0490
-2.00 1.00 -1.00 0.1440
-2.00 -1.00 2.00 0.0460
-1.00 0.00 -4.00 0.1030
-1.00 1.00 3.00 0.0680
0.00 1.00 0.00 0.0750
0.00 -1.00 0.00 0.0580
1.00 0.00 4.00 0.0860
1.00 -1.00 -2.00 0.0500
3.00 4.00 -4.00 0.0300
4.00 0.00 -3.00 0.0620
4.00 -2.00 3.00 0.1070

loop_
_geom_angle_atom_site_label_1
_geom_angle_atom_site_label_2
_geom_angle_atom_site_label_3
_geom_angle
_geom_angle_site_symmetry_1
_geom_angle_site_symmetry_3
_geom_angle_publ_flag
Cu1 I2 Cu2 58.362(18) . . ?
Cu3 I4 Cu4 58.325(18) . . ?
Cu3 Cu4 I4 60.809(19) . . ?
P1 Cu4 I4 116.54(4) . . ?
P1 Cu4 Cu3 57.16(3) . . ?
N8 Cu4 I4 115.62(11) . . ?
N8 Cu4 Cu3 146.41(11) . . ?
N8 Cu4 P1 108.28(11) . . ?
N8 Cu4 N7 94.84(15) . . ?
N7 Cu4 I4 101.87(11) . . ?
N7 Cu4 Cu3 118.75(11) . . ?
N7 Cu4 P1 117.89(12) . . ?
Cu1 Cu2 I2 60.735(19) . . ?
P2 Cu2 I2 114.86(4) . . ?
P2 Cu2 Cu1 57.36(3) . . ?
N4 Cu2 I2 113.27(10) . . ?
N4 Cu2 Cu1 150.53(11) . . ?
N4 Cu2 P2 110.27(11) . . ?
N4 Cu2 N3 95.73(15) . . ?
N3 Cu2 I2 107.59(11) . . ?
N3 Cu2 Cu1 113.69(11) . . ?
N3 Cu2 P2 113.60(11) . . ?
I3 Cu3 I4 110.34(2) . . ?
I3 Cu3 Cu4 140.80(3) . . ?
Cu4 Cu3 I4 60.866(19) . . ?
P1 Cu3 I3 110.69(4) . . ?
P1 Cu3 I4 113.83(4) . . ?
P1 Cu3 Cu4 54.32(3) . . ?
N1 Cu3 I3 126.96(11) . . ?
N1 Cu3 I4 110.53(11) . . ?
N1 Cu3 Cu4 89.12(11) . . ?
N1 Cu3 P1 81.34(11) . . ?
I1 Cu1 I2 120.95(3) . . ?
I1 Cu1 Cu2 146.47(3) . . ?
Cu2 Cu1 I2 60.903(19) . . ?
P2 Cu1 I2 111.31(4) . . ?
P2 Cu1 I1 104.25(4) . . ?
P2 Cu1 Cu2 53.41(3) . . ?
N5 Cu1 I2 113.46(11) . . ?
N5 Cu1 I1 117.37(11) . . ?
N5 Cu1 Cu2 86.31(11) . . ?
N5 Cu1 P2 81.28(11) . . ?
Cu4 P1 Cu3 68.52(4) . . ?
C5 P1 Cu4 124.55(15) . . ?
C5 P1 Cu3 134.78(15) . . ?
C5 P1 C1 105.9(2) . . ?
C1 P1 Cu4 121.29(15) . . ?
C1 P1 Cu3 97.53(15) . . ?
Cu2 P2 Cu1 69.24(4) . . ?
C35 P2 Cu2 125.07(16) . . ?
C35 P2 Cu1 134.43(16) . . ?
C35 P2 C31 106.6(2) . . ?
C31 P2 Cu2 120.32(16) . . ?
C31 P2 Cu1 96.25(16) . . ?
C24 N4 Cu2 120.3(3) . . ?
C24 N4 C28 118.8(4) . . ?
C28 N4 Cu2 120.9(3) . . ?
C54 N8 Cu4 119.7(3) . . ?
C54 N8 C58 118.9(4) . . ?
C58 N8 Cu4 121.4(3) . . ?
C22 N3 Cu2 121.5(3) . . ?
C18 N3 Cu2 120.2(3) . . ?
C18 N3 C22 117.4(4) . . ?
C6 N1 Cu3 119.6(3) . . ?
C10 N1 Cu3 121.1(3) . . ?
C10 N1 C6 118.3(4) . . ?
C48 N7 Cu4 120.3(3) . . ?
C48 N7 C52 117.4(4) . . ?
C52 N7 Cu4 121.7(3) . . ?
C36 N5 Cu1 119.0(3) . . ?
C40 N5 Cu1 121.8(3) . . ?
C40 N5 C36 118.3(4) . . ?
C46 N6 C42 117.0(4) . . ?
C16 N2 C12 117.5(4) . . ?
N4 C24 C5 120.4(4) . . ?
N4 C24 C25 120.7(4) . . ?
C25 C24 C5 118.7(4) . . ?
N8 C54 C35 119.8(4) . . ?
N8 C54 C55 120.7(4) . . ?
C55 C54 C35 119.2(4) . . ?
C5 C4 C18 125.0(4) . . ?
C3 C4 C5 121.7(4) . . ?
C3 C4 C18 113.2(4) . . ?
C54 C35 P2 112.5(3) . . ?
C34 C35 P2 121.1(3) . . ?
C34 C35 C54 126.4(4) . . ?
C24 C5 P1 113.3(3) . . ?
C4 C5 P1 121.1(3) . . ?
C4 C5 C24 125.7(4) . . ?
N1 C6 C7 121.3(4) . . ?
N1 C6 C1 115.3(4) . . ?
C7 C6 C1 123.2(4) . . ?
C6 C7 H7 120.5 . . ?
C8 C7 C6 119.0(4) . . ?
C8 C7 H7 120.5 . . ?
C1 C2 C12 123.6(4) . . ?
C1 C2 C3 121.1(4) . . ?
C3 C2 C12 115.3(4) . . ?
C7 C8 H8 119.8 . . ?
C7 C8 C9 120.3(4) . . ?
C9 C8 H8 119.8 . . ?
C8 C9 C11 122.8(5) . . ?
C10 C9 C8 116.5(4) . . ?
C10 C9 C11 120.7(5) . . ?
C6 C1 P1 112.0(3) . . ?
C2 C1 P1 122.2(3) . . ?
C2 C1 C6 125.8(4) . . ?
N7 C48 C34 118.4(4) . . ?
N7 C48 C49 122.4(4) . . ?
C49 C48 C34 119.0(4) . . ?
C32 C31 P2 121.4(3) . . ?
C32 C31 C36 125.9(4) . . ?
C36 C31 P2 112.7(3) . . ?
N8 C58 H58 117.8 . . ?
N8 C58 C57 124.3(4) . . ?
C57 C58 H58 117.8 . . ?
C24 C25 H25 120.2 . . ?
C26 C25 C24 119.7(4) . . ?
C26 C25 H25 120.2 . . ?
C35 C34 C48 124.4(4) . . ?
C35 C34 C33 121.8(4) . . ?
C33 C34 C48 113.8(4) . . ?
C34 C33 H33 116.2 . . ?
C32 C33 C34 127.5(4) . . ?
C32 C33 H33 116.2 . . ?
N1 C10 C9 124.4(5) . . ?
N1 C10 H10 117.8 . . ?
C9 C10 H10 117.8 . . ?
N3 C22 H22 117.7 . . ?
N3 C22 C21 124.5(4) . . ?
C21 C22 H22 117.7 . . ?
N3 C18 C4 118.8(4) . . ?
N3 C18 C19 121.3(4) . . ?
C19 C18 C4 119.4(4) . . ?
C21 C20 H20 120.3 . . ?
C19 C20 H20 120.3 . . ?
C19 C20 C21 119.5(5) . . ?
N2 C12 C2 115.5(4) . . ?
N2 C12 C13 122.1(4) . . ?
C13 C12 C2 122.2(4) . . ?
N6 C42 C32 115.3(4) . . ?
N6 C42 C43 122.9(4) . . ?
C43 C42 C32 121.6(4) . . ?
C31 C32 C42 123.3(4) . . ?
C33 C32 C31 121.5(4) . . ?
C33 C32 C42 115.1(4) . . ?
C22 C21 C23 120.6(5) . . ?
C20 C21 C22 117.3(4) . . ?
C20 C21 C23 122.1(5) . . ?
C4 C3 H3 116.0 . . ?
C2 C3 C4 127.9(4) . . ?
C2 C3 H3 116.0 . . ?
C18 C19 H19 120.1 . . ?
C20 C19 C18 119.9(5) . . ?
C20 C19 H19 120.1 . . ?
C12 C13 H13 120.3 . . ?
C14 C13 C12 119.3(5) . . ?
C14 C13 H13 120.3 . . ?
N5 C36 C31 114.8(4) . . ?
N5 C36 C37 121.1(5) . . ?
C37 C36 C31 123.8(5) . . ?
C48 C49 H49 120.7 . . ?
C48 C49 C50 118.6(5) . . ?
C50 C49 H49 120.7 . . ?
N4 C28 H28 118.0 . . ?
N4 C28 C27 124.0(4) . . ?
C27 C28 H28 118.0 . . ?
C54 C55 H55 120.4 . . ?
C56 C55 C54 119.3(4) . . ?
C56 C55 H55 120.4 . . ?
N7 C52 H52 117.8 . . ?
N7 C52 C51 124.5(5) . . ?
C51 C52 H52 117.8 . . ?
N6 C46 H46 117.4 . . ?
N6 C46 C45 125.2(5) . . ?
C45 C46 H46 117.4 . . ?
C58 C57 C56 116.7(4) . . ?
C58 C57 C59 121.3(5) . . ?
C56 C57 C59 122.1(5) . . ?
N5 C40 H40 118.1 . . ?
N5 C40 C39 123.7(5) . . ?
C39 C40 H40 118.1 . . ?
C55 C56 C57 120.2(4) . . ?
C55 C56 H56 119.9 . . ?
C57 C56 H56 119.9 . . ?
C13 C14 H14 120.0 . . ?
C13 C14 C15 119.9(5) . . ?
C15 C14 H14 120.0 . . ?
C28 C27 C29 121.7(4) . . ?
C28 C27 C26 117.0(4) . . ?
C26 C27 C29 121.3(4) . . ?
C27 C29 H29A 109.5 . . ?
C27 C29 H29B 109.5 . . ?
C27 C29 H29C 109.5 . . ?
H29A C29 H29B 109.5 . . ?
H29A C29 H29C 109.5 . . ?
H29B C29 H29C 109.5 . . ?
C36 C37 H37 120.6 . . ?
C38 C37 C36 118.9(5) . . ?
C38 C37 H37 120.6 . . ?
C49 C50 H50 119.7 . . ?
C51 C50 C49 120.5(5) . . ?
C51 C50 H50 119.7 . . ?
N2 C16 H16 117.6 . . ?
N2 C16 C15 124.8(5) . . ?
C15 C16 H16 117.6 . . ?
C25 C26 C27 119.9(4) . . ?
C25 C26 H26 120.0 . . ?
C27 C26 H26 120.0 . . ?
C14 C15 C16 116.3(4) . . ?
C14 C15 C17 122.4(5) . . ?
C16 C15 C17 121.3(5) . . ?
C42 C43 H43 120.8 . . ?
C42 C43 C44 118.4(5) . . ?
C44 C43 H43 120.8 . . ?
C21 C23 H23A 109.5 . . ?
C21 C23 H23B 109.5 . . ?
C21 C23 H23C 109.5 . . ?
H23A C23 H23B 109.5 . . ?
H23A C23 H23C 109.5 . . ?
H23B C23 H23C 109.5 . . ?
C57 C59 H59A 109.5 . . ?
C57 C59 H59B 109.5 . . ?
C57 C59 H59C 109.5 . . ?
H59A C59 H59B 109.5 . . ?
H59A C59 H59C 109.5 . . ?
H59B C59 H59C 109.5 . . ?
C43 C44 H44 120.0 . . ?
C45 C44 C43 120.0(5) . . ?
C45 C44 H44 120.0 . . ?
C40 C39 C38 117.5(5) . . ?
C40 C39 C41 120.1(6) . . ?
C38 C39 C41 122.4(5) . . ?
C52 C51 C53 120.8(5) . . ?
C50 C51 C52 116.7(5) . . ?
C50 C51 C53 122.5(5) . . ?
C9 C11 H11A 109.5 . . ?
C9 C11 H11B 109.5 . . ?
C9 C11 H11C 109.5 . . ?
H11A C11 H11B 109.5 . . ?
H11A C11 H11C 109.5 . . ?
H11B C11 H11C 109.5 . . ?
C46 C45 C47 120.4(5) . . ?
C44 C45 C46 116.6(5) . . ?
C44 C45 C47 123.1(5) . . ?
C37 C38 H38 119.8 . . ?
C39 C38 C37 120.4(5) . . ?
C39 C38 H38 119.8 . . ?
C15 C17 H17A 109.5 . . ?
C15 C17 H17B 109.5 . . ?
C15 C17 H17C 109.5 . . ?
H17A C17 H17B 109.5 . . ?
H17A C17 H17C 109.5 . . ?
H17B C17 H17C 109.5 . . ?
C45 C47 H47A 109.5 . . ?
C45 C47 H47B 109.5 . . ?
C45 C47 H47C 109.5 . . ?
H47A C47 H47B 109.5 . . ?
H47A C47 H47C 109.5 . . ?
H47B C47 H47C 109.5 . . ?
C51 C53 H53A 109.5 . . ?
C51 C53 H53B 109.5 . . ?
C51 C53 H53C 109.5 . . ?
H53A C53 H53B 109.5 . . ?
H53A C53 H53C 109.5 . . ?
H53B C53 H53C 109.5 . . ?
C39 C41 H41A 109.5 . . ?
C39 C41 H41B 109.5 . . ?
C39 C41 H41C 109.5 . . ?
H41A C41 H41B 109.5 . . ?
H41A C41 H41C 109.5 . . ?
H41B C41 H41C 109.5 . . ?

loop_
_geom_bond_atom_site_label_1
_geom_bond_atom_site_label_2
_geom_bond_distance
_geom_bond_site_symmetry_2
_geom_bond_publ_flag
I3 Cu3 2.5029(6) . ?
I2 Cu2 2.6432(6) . ?
I2 Cu1 2.6389(7) . ?
I4 Cu4 2.6283(6) . ?
I4 Cu3 2.6268(6) . ?
I1 Cu1 2.5088(7) . ?
Cu4 Cu3 2.5608(8) . ?
Cu4 P1 2.2354(12) . ?
Cu4 N8 2.033(4) . ?
Cu4 N7 2.077(4) . ?
Cu2 Cu1 2.5754(8) . ?
Cu2 P2 2.2114(12) . ?
Cu2 N4 2.022(4) . ?
Cu2 N3 2.072(4) . ?
Cu3 P1 2.3123(12) . ?
Cu3 N1 2.097(4) . ?
Cu1 P2 2.3193(13) . ?
Cu1 N5 2.095(4) . ?
P1 C5 1.735(5) . ?
P1 C1 1.748(4) . ?
P2 C35 1.730(5) . ?
P2 C31 1.740(5) . ?
N4 C24 1.344(6) . ?
N4 C28 1.349(6) . ?
N8 C54 1.345(6) . ?
N8 C58 1.345(6) . ?
N3 C22 1.352(6) . ?
N3 C18 1.350(6) . ?
N1 C6 1.356(6) . ?
N1 C10 1.339(6) . ?
N7 C48 1.343(6) . ?
N7 C52 1.348(6) . ?
N5 C36 1.369(6) . ?
N5 C40 1.351(6) . ?
N6 C42 1.342(6) . ?
N6 C46 1.325(6) . ?
N2 C12 1.349(6) . ?
N2 C16 1.336(6) . ?
C24 C5 1.496(6) . ?
C24 C25 1.400(6) . ?
C54 C35 1.487(6) . ?
C54 C55 1.407(6) . ?
C4 C5 1.411(6) . ?
C4 C18 1.488(6) . ?
C4 C3 1.403(6) . ?
C35 C34 1.403(6) . ?
C6 C7 1.392(6) . ?
C6 C1 1.487(6) . ?
C7 H7 0.9500 . ?
C7 C8 1.389(7) . ?
C2 C1 1.393(6) . ?
C2 C12 1.498(6) . ?
C2 C3 1.397(6) . ?
C8 H8 0.9500 . ?
C8 C9 1.393(7) . ?
C9 C10 1.390(7) . ?
C9 C11 1.507(7) . ?
C48 C34 1.496(6) . ?
C48 C49 1.389(6) . ?
C31 C32 1.403(6) . ?
C31 C36 1.482(6) . ?
C58 H58 0.9500 . ?
C58 C57 1.387(7) . ?
C25 H25 0.9500 . ?
C25 C26 1.384(7) . ?
C34 C33 1.411(6) . ?
C33 H33 0.9500 . ?
C33 C32 1.394(7) . ?
C10 H10 0.9500 . ?
C22 H22 0.9500 . ?
C22 C21 1.385(7) . ?
C18 C19 1.398(6) . ?
C20 H20 0.9500 . ?
C20 C21 1.384(7) . ?
C20 C19 1.382(7) . ?
C12 C13 1.384(6) . ?
C42 C32 1.494(6) . ?
C42 C43 1.384(7) . ?
C21 C23 1.505(7) . ?
C3 H3 0.9500 . ?
C19 H19 0.9500 . ?
C13 H13 0.9500 . ?
C13 C14 1.383(6) . ?
C36 C37 1.395(7) . ?
C49 H49 0.9500 . ?
C49 C50 1.390(7) . ?
C28 H28 0.9500 . ?
C28 C27 1.385(7) . ?
C55 H55 0.9500 . ?
C55 C56 1.391(6) . ?
C52 H52 0.9500 . ?
C52 C51 1.392(7) . ?
C46 H46 0.9500 . ?
C46 C45 1.396(7) . ?
C57 C56 1.391(7) . ?
C57 C59 1.501(7) . ?
C40 H40 0.9500 . ?
C40 C39 1.380(8) . ?
C56 H56 0.9500 . ?
C14 H14 0.9500 . ?
C14 C15 1.394(7) . ?
C27 C29 1.507(6) . ?
C27 C26 1.388(7) . ?
C29 H29A 0.9800 . ?
C29 H29B 0.9800 . ?
C29 H29C 0.9800 . ?
C37 H37 0.9500 . ?
C37 C38 1.391(7) . ?
C50 H50 0.9500 . ?
C50 C51 1.376(8) . ?
C16 H16 0.9500 . ?
C16 C15 1.395(7) . ?
C26 H26 0.9500 . ?
C15 C17 1.499(7) . ?
C43 H43 0.9500 . ?
C43 C44 1.392(7) . ?
C23 H23A 0.9800 . ?
C23 H23B 0.9800 . ?
C23 H23C 0.9800 . ?
C59 H59A 0.9800 . ?
C59 H59B 0.9800 . ?
C59 H59C 0.9800 . ?
C44 H44 0.9500 . ?
C44 C45 1.373(8) . ?
C39 C38 1.390(8) . ?
C39 C41 1.510(8) . ?
C51 C53 1.498(8) . ?
C11 H11A 0.9800 . ?
C11 H11B 0.9800 . ?
C11 H11C 0.9800 . ?
C45 C47 1.504(9) . ?
C38 H38 0.9500 . ?
C17 H17A 0.9800 . ?
C17 H17B 0.9800 . ?
C17 H17C 0.9800 . ?
C47 H47A 0.9800 . ?
C47 H47B 0.9800 . ?
C47 H47C 0.9800 . ?
C53 H53A 0.9800 . ?
C53 H53B 0.9800 . ?
C53 H53C 0.9800 . ?
C41 H41A 0.9800 . ?
C41 H41B 0.9800 . ?
C41 H41C 0.9800 . ?

loop_
_geom_torsion_atom_site_label_1
_geom_torsion_atom_site_label_2
_geom_torsion_atom_site_label_3
_geom_torsion_atom_site_label_4
_geom_torsion
_geom_torsion_site_symmetry_1
_geom_torsion_site_symmetry_2
_geom_torsion_site_symmetry_3
_geom_torsion_site_symmetry_4
_geom_torsion_publ_flag
Cu4 P1 C5 C24 -34.7(4) . . . . ?
Cu4 P1 C5 C4 146.3(3) . . . . ?
Cu4 P1 C1 C6 30.4(4) . . . . ?
Cu4 P1 C1 C2 -151.1(3) . . . . ?
Cu4 N8 C54 C35 10.7(5) . . . . ?
Cu4 N8 C54 C55 -175.9(3) . . . . ?
Cu4 N8 C58 C57 177.1(4) . . . . ?
Cu4 N7 C48 C34 -14.9(6) . . . . ?
Cu4 N7 C48 C49 170.9(4) . . . . ?
Cu4 N7 C52 C51 -169.4(5) . . . . ?
Cu2 P2 C35 C54 -32.8(4) . . . . ?
Cu2 P2 C35 C34 147.3(3) . . . . ?
Cu2 P2 C31 C32 -151.1(3) . . . . ?
Cu2 P2 C31 C36 28.1(4) . . . . ?
Cu2 N4 C24 C5 4.7(6) . . . . ?
Cu2 N4 C24 C25 179.3(3) . . . . ?
Cu2 N4 C28 C27 -178.5(4) . . . . ?
Cu2 N3 C22 C21 -169.0(4) . . . . ?
Cu2 N3 C18 C4 -22.2(5) . . . . ?
Cu2 N3 C18 C19 166.4(3) . . . . ?
Cu3 P1 C5 C24 58.5(4) . . . . ?
Cu3 P1 C5 C4 -120.4(3) . . . . ?
Cu3 P1 C1 C6 -39.0(3) . . . . ?
Cu3 P1 C1 C2 139.5(4) . . . . ?
Cu3 N1 C6 C7 166.4(3) . . . . ?
Cu3 N1 C6 C1 -9.5(5) . . . . ?
Cu3 N1 C10 C9 -169.7(4) . . . . ?
Cu1 P2 C35 C54 61.9(4) . . . . ?
Cu1 P2 C35 C34 -118.0(3) . . . . ?
Cu1 P2 C31 C32 139.3(4) . . . . ?
Cu1 P2 C31 C36 -41.4(3) . . . . ?
Cu1 N5 C36 C31 -6.0(5) . . . . ?
Cu1 N5 C36 C37 168.4(4) . . . . ?
Cu1 N5 C40 C39 -169.3(4) . . . . ?
P2 C35 C34 C48 179.2(3) . . . . ?
P2 C35 C34 C33 1.8(6) . . . . ?
P2 C31 C32 C33 2.3(6) . . . . ?
P2 C31 C32 C42 -174.4(3) . . . . ?
P2 C31 C36 N5 35.1(5) . . . . ?
P2 C31 C36 C37 -139.1(4) . . . . ?
N4 C24 C5 P1 121.4(4) . . . . ?
N4 C24 C5 C4 -59.7(6) . . . . ?
N4 C24 C25 C26 -0.2(7) . . . . ?
N4 C28 C27 C29 179.3(5) . . . . ?
N4 C28 C27 C26 -1.3(8) . . . . ?
N8 C54 C35 P2 117.8(4) . . . . ?
N8 C54 C35 C34 -62.3(6) . . . . ?
N8 C54 C55 C56 -1.4(7) . . . . ?
N8 C58 C57 C56 -1.1(8) . . . . ?
N8 C58 C57 C59 177.9(5) . . . . ?
N3 C22 C21 C20 2.8(8) . . . . ?
N3 C22 C21 C23 -178.7(5) . . . . ?
N3 C18 C19 C20 2.7(7) . . . . ?
N1 C6 C7 C8 3.8(7) . . . . ?
N1 C6 C1 P1 35.2(5) . . . . ?
N1 C6 C1 C2 -143.3(4) . . . . ?
N7 C48 C34 C35 64.3(6) . . . . ?
N7 C48 C34 C33 -118.1(5) . . . . ?
N7 C48 C49 C50 -0.8(8) . . . . ?
N7 C52 C51 C50 -1.9(10) . . . . ?
N7 C52 C51 C53 178.8(6) . . . . ?
N5 C36 C37 C38 1.6(7) . . . . ?
N5 C40 C39 C38 0.9(9) . . . . ?
N5 C40 C39 C41 -178.7(6) . . . . ?
N6 C42 C32 C31 -135.1(5) . . . . ?
N6 C42 C32 C33 47.9(6) . . . . ?
N6 C42 C43 C44 0.1(9) . . . . ?
N6 C46 C45 C44 -0.5(9) . . . . ?
N6 C46 C45 C47 178.4(6) . . . . ?
N2 C12 C13 C14 0.5(7) . . . . ?
N2 C16 C15 C14 -0.6(8) . . . . ?
N2 C16 C15 C17 178.2(5) . . . . ?
C24 N4 C28 C27 1.5(7) . . . . ?
C24 C25 C26 C27 0.3(8) . . . . ?
C54 N8 C58 C57 -0.6(7) . . . . ?
C54 C35 C34 C48 -0.7(7) . . . . ?
C54 C35 C34 C33 -178.0(4) . . . . ?
C54 C55 C56 C57 -0.3(7) . . . . ?
C4 C18 C19 C20 -168.7(4) . . . . ?
C35 P2 C31 C32 -0.8(4) . . . . ?
C35 P2 C31 C36 178.4(3) . . . . ?
C35 C54 C55 C56 172.1(4) . . . . ?
C35 C34 C33 C32 -0.3(8) . . . . ?
C5 P1 C1 C6 -180.0(3) . . . . ?
C5 P1 C1 C2 -1.4(4) . . . . ?
C5 C24 C25 C26 174.5(4) . . . . ?
C5 C4 C18 N3 65.4(6) . . . . ?
C5 C4 C18 C19 -123.0(5) . . . . ?
C5 C4 C3 C2 -0.5(7) . . . . ?
C6 N1 C10 C9 -1.1(7) . . . . ?
C6 C7 C8 C9 -1.8(7) . . . . ?
C7 C6 C1 P1 -140.6(4) . . . . ?
C7 C6 C1 C2 40.9(7) . . . . ?
C7 C8 C9 C10 -1.4(7) . . . . ?
C7 C8 C9 C11 178.9(5) . . . . ?
C2 C12 C13 C14 175.8(4) . . . . ?
C8 C9 C10 N1 3.0(8) . . . . ?
C1 P1 C5 C24 176.9(3) . . . . ?
C1 P1 C5 C4 -2.1(4) . . . . ?
C1 C6 C7 C8 179.3(4) . . . . ?
C1 C2 C12 N2 -142.4(4) . . . . ?
C1 C2 C12 C13 42.0(7) . . . . ?
C1 C2 C3 C4 -3.3(7) . . . . ?
C48 N7 C52 C51 1.6(8) . . . . ?
C48 C34 C33 C32 -177.9(4) . . . . ?
C48 C49 C50 C51 0.5(9) . . . . ?
C31 P2 C35 C54 178.7(3) . . . . ?
C31 P2 C35 C34 -1.2(4) . . . . ?
C31 C36 C37 C38 175.4(5) . . . . ?
C58 N8 C54 C35 -171.7(4) . . . . ?
C58 N8 C54 C55 1.8(7) . . . . ?
C58 C57 C56 C55 1.5(7) . . . . ?
C25 C24 C5 P1 -53.3(5) . . . . ?
C25 C24 C5 C4 125.6(5) . . . . ?
C34 C48 C49 C50 -175.0(5) . . . . ?
C34 C33 C32 C31 -2.0(7) . . . . ?
C34 C33 C32 C42 175.1(4) . . . . ?
C10 N1 C6 C7 -2.4(7) . . . . ?
C10 N1 C6 C1 -178.3(4) . . . . ?
C22 N3 C18 C4 168.0(4) . . . . ?
C22 N3 C18 C19 -3.4(6) . . . . ?
C18 N3 C22 C21 0.6(7) . . . . ?
C18 C4 C5 P1 -178.3(3) . . . . ?
C18 C4 C5 C24 2.9(7) . . . . ?
C18 C4 C3 C2 -179.2(4) . . . . ?
C12 N2 C16 C15 1.2(8) . . . . ?
C12 C2 C1 P1 -172.3(3) . . . . ?
C12 C2 C1 C6 6.0(7) . . . . ?
C12 C2 C3 C4 173.3(4) . . . . ?
C12 C13 C14 C15 0.1(7) . . . . ?
C42 N6 C46 C45 1.4(8) . . . . ?
C42 C43 C44 C45 0.9(9) . . . . ?
C32 C31 C36 N5 -145.7(5) . . . . ?
C32 C31 C36 C37 40.1(7) . . . . ?
C32 C42 C43 C44 175.2(5) . . . . ?
C21 C20 C19 C18 0.9(7) . . . . ?
C3 C4 C5 P1 3.2(6) . . . . ?
C3 C4 C5 C24 -175.6(4) . . . . ?
C3 C4 C18 N3 -116.0(5) . . . . ?
C3 C4 C18 C19 55.6(6) . . . . ?
C3 C2 C1 P1 4.0(6) . . . . ?
C3 C2 C1 C6 -177.7(4) . . . . ?
C3 C2 C12 N2 41.1(6) . . . . ?
C3 C2 C12 C13 -134.4(5) . . . . ?
C19 C20 C21 C22 -3.4(7) . . . . ?
C19 C20 C21 C23 178.1(5) . . . . ?
C13 C14 C15 C16 -0.1(7) . . . . ?
C13 C14 C15 C17 -178.9(5) . . . . ?
C36 N5 C40 C39 0.1(8) . . . . ?
C36 C31 C32 C33 -176.8(4) . . . . ?
C36 C31 C32 C42 6.4(7) . . . . ?
C36 C37 C38 C39 -0.6(8) . . . . ?
C49 C48 C34 C35 -121.3(5) . . . . ?
C49 C48 C34 C33 56.3(6) . . . . ?
C49 C50 C51 C52 0.7(9) . . . . ?
C49 C50 C51 C53 -179.9(7) . . . . ?
C28 N4 C24 C5 -175.2(4) . . . . ?
C28 N4 C24 C25 -0.7(7) . . . . ?
C28 C27 C26 C25 0.4(8) . . . . ?
C55 C54 C35 P2 -55.7(5) . . . . ?
C55 C54 C35 C34 124.2(5) . . . . ?
C52 N7 C48 C34 174.0(4) . . . . ?
C52 N7 C48 C49 -0.3(7) . . . . ?
C46 N6 C42 C32 -176.6(4) . . . . ?
C46 N6 C42 C43 -1.2(8) . . . . ?
C40 N5 C36 C31 -175.7(4) . . . . ?
C40 N5 C36 C37 -1.3(7) . . . . ?
C40 C39 C38 C37 -0.6(9) . . . . ?
C29 C27 C26 C25 179.8(5) . . . . ?
C16 N2 C12 C2 -176.7(4) . . . . ?
C16 N2 C12 C13 -1.1(7) . . . . ?
C43 C42 C32 C31 49.4(7) . . . . ?
C43 C42 C32 C33 -127.6(5) . . . . ?
C43 C44 C45 C46 -0.7(9) . . . . ?
C43 C44 C45 C47 -179.6(6) . . . . ?
C59 C57 C56 C55 -177.5(5) . . . . ?
C11 C9 C10 N1 -177.4(5) . . . . ?
C41 C39 C38 C37 179.0(6) . . . . ?

loop_
_smtbx_masks_void_nr
_smtbx_masks_void_average_x
_smtbx_masks_void_average_y
_smtbx_masks_void_average_z
_smtbx_masks_void_volume
_smtbx_masks_void_count_electrons
_smtbx_masks_void_content
1 0.000 0.000 0.500 25.3 0.0 '2 ?'
2 -0.200 0.239 0.063 263.7 44.9 '1 CH2Cl2'
3 0.300 0.261 0.563 263.7 44.1 '1 CH2Cl2'
4 -0.300 0.739 0.437 263.7 44.2 '1 CH2Cl2'
5 0.200 0.761 0.937 263.7 43.4 '1 CH2Cl2'
6 0.170 -0.006 0.287 12.9 0.0 '1 ?'
7 0.330 0.494 0.213 12.9 0.0 '1 ?'
8 0.500 0.500 0.000 25.3 0.0 '2 ?'
9 0.670 0.506 0.787 12.9 0.3 '1 ?'
10 0.830 0.006 0.713 12.9 0.0 '1 ?'
